data_4113788
loop_
_publ_author_name
'Christian Grave'
'Dieter Lentz'
'Andreas Sch\"afer'
'Paolo Samor\`i'
'J\"urgen P. Rabe'
'Peter Franke'
'A. Dieter Schl\"uter'

_publ_section_title
;
 Shape-Persistant Macrocycles with Terpyridine Units: Synthesis,
 Characterization, and Structure in the Crystal
;
_journal_name_full 'Journal of the American Chemical Society'
_journal_page_first 6907
_journal_page_last 6918
_journal_paper_doi 10.1021/ja034029p
_journal_volume 125
_journal_year 2003
_chemical_formula_sum 'C117 H115 N3 O5'
_chemical_formula_weight 1643.12
_chemical_name_systematic
;
 ?
;
_space_group_IT_number 2
_symmetry_cell_setting triclinic
_symmetry_space_group_name_Hall '-P 1'
_symmetry_space_group_name_H-M 'P -1'
_atom_sites_solution_hydrogens geom
_atom_sites_solution_primary direct
_atom_sites_solution_secondary difmap
_audit_creation_method SHELXL-97
_cell_angle_alpha 107.173(2)
_cell_angle_beta 105.122(2)
_cell_angle_gamma 93.121(3)
_cell_formula_units_Z 2
_cell_length_a 14.6610(16)
_cell_length_b 14.9087(16)
_cell_length_c 23.734(3)
_cell_measurement_reflns_used 3484
_cell_measurement_temperature 143(2)
_cell_measurement_theta_max 23.6
_cell_measurement_theta_min 2.6
_cell_volume 4735.9(9)
_computing_cell_refinement 'SAINT (BRUKER AXS)'
_computing_data_collection 'SMART (BRUKER AXS)'
_computing_data_reduction 'SAINT (BRUKER AXS)'
_computing_molecular_graphics 'ORTEP for Windows (Farrugia, 1997)'
_computing_structure_refinement 'SHELXL-97 (Sheldrick, 1997)'
_computing_structure_solution 'SIR 92 (Altomare, A.; Cascarano, G.; Giacovazzo, C.; Guagliardi, 1993)'
_diffrn_ambient_temperature 143(2)
_diffrn_measured_fraction_theta_full 0.987
_diffrn_measured_fraction_theta_max 0.987
_diffrn_measurement_device_type 'BRUKER AXS SMART 1000 CCD'
_diffrn_measurement_method 'omega scan'
_diffrn_radiation_monochromator graphite
_diffrn_radiation_source 'sealed tube'
_diffrn_radiation_type MoK\a
_diffrn_radiation_wavelength 0.71073
_diffrn_reflns_av_R_equivalents 0.102
_diffrn_reflns_av_sigmaI/netI 0.0896
_diffrn_reflns_limit_h_max 15
_diffrn_reflns_limit_h_min -15
_diffrn_reflns_limit_k_max 15
_diffrn_reflns_limit_k_min -16
_diffrn_reflns_limit_l_max 25
_diffrn_reflns_limit_l_min 0
_diffrn_reflns_number 36482
_diffrn_reflns_theta_full 22.50
_diffrn_reflns_theta_max 22.50
_diffrn_reflns_theta_min 1.88
_exptl_absorpt_coefficient_mu 0.069
_exptl_absorpt_correction_type none
_exptl_crystal_colour colourless
_exptl_crystal_density_diffrn 1.152
_exptl_crystal_description prism
_exptl_crystal_F_000 1756
_exptl_crystal_size_max 0.33
_exptl_crystal_size_mid 0.12
_exptl_crystal_size_min 0.10
_refine_diff_density_max 0.859
_refine_diff_density_min -0.476
_refine_diff_density_rms 0.065
_refine_ls_extinction_method none
_refine_ls_goodness_of_fit_ref 1.072
_refine_ls_hydrogen_treatment mixed
_refine_ls_matrix_type full
_refine_ls_number_parameters 1084
_refine_ls_number_reflns 12205
_refine_ls_number_restraints 1164
_refine_ls_restrained_S_all 1.055
_refine_ls_R_factor_all 0.1617
_refine_ls_R_factor_gt 0.0839
_refine_ls_shift/su_max 5.391
_refine_ls_shift/su_mean 0.045
_refine_ls_structure_factor_coef Fsqd
_refine_ls_weighting_details 'calc w=1/[\s^2^(Fo^2^)+(0.1500P)^2^+0.0000P] where P=(Fo^2^+2Fc^2^)/3'
_refine_ls_weighting_scheme calc
_refine_ls_wR_factor_gt 0.2465
_refine_ls_wR_factor_ref 0.2869
_reflns_number_gt 5840
_reflns_number_total 12205
_reflns_threshold_expression >2sigma(I)
_cod_data_source_file ja034029psi20030328_021920.cif
_cod_data_source_block 1grave
_cod_database_code 4113788

loop_
_symmetry_equiv_pos_as_xyz
'x, y, z'
'-x, -y, -z'

loop_
_atom_site_label
_atom_site_type_symbol
_atom_site_fract_x
_atom_site_fract_y
_atom_site_fract_z
_atom_site_U_iso_or_equiv
_atom_site_adp_type
_atom_site_occupancy
_atom_site_symmetry_multiplicity
_atom_site_calc_flag
_atom_site_refinement_flags
C1A C 0.5566(3) -0.1452(4) 0.4319(2) 0.0343(13) Uani 1 1 d U
C2A C 0.5048(4) -0.1896(4) 0.4599(2) 0.0389(14) Uani 1 1 d U
H1A H 0.5304 -0.2393 0.4735 0.047 Uiso 1 1 calc R
N1A N 0.4217(3) -0.1676(3) 0.4689(2) 0.0413(12) Uani 1 1 d U
C3A C 0.3845(3) -0.0982(3) 0.4492(2) 0.0303(12) Uani 1 1 d U
C4A C 0.4314(3) -0.0498(4) 0.4209(2) 0.0332(13) Uani 1 1 d U
H2A H 0.4043 -0.0005 0.4076 0.040 Uiso 1 1 calc R
C5A C 0.5170(4) -0.0731(4) 0.4121(2) 0.0356(13) Uani 1 1 d U
H3A H 0.5492 -0.0401 0.3926 0.043 Uiso 1 1 calc R
C1B C 0.2933(3) -0.0736(3) 0.4610(2) 0.0314(13) Uani 1 1 d U
C2B C 0.2523(4) -0.1155(4) 0.4951(3) 0.0466(16) Uani 1 1 d U
H1B H 0.2816 -0.1615 0.5112 0.056 Uiso 1 1 calc R
C3B C 0.1676(4) -0.0885(4) 0.5049(3) 0.0514(17) Uani 1 1 d U
H2B H 0.1374 -0.1166 0.5277 0.062 Uiso 1 1 calc R
C4B C 0.1276(4) -0.0218(4) 0.4819(3) 0.0441(15) Uani 1 1 d U
H3B H 0.0700 -0.0020 0.4891 0.053 Uiso 1 1 calc R
C5B C 0.1712(3) 0.0163(3) 0.4483(2) 0.0304(12) Uani 1 1 d U
N1B N 0.2533(3) -0.0084(3) 0.43728(19) 0.0325(11) Uani 1 1 d U
C1C C 0.1295(4) 0.0907(4) 0.4232(2) 0.0334(13) Uani 1 1 d U
N1C N 0.0421(3) 0.1080(3) 0.4294(2) 0.0411(12) Uani 1 1 d U
C2C C 0.0038(4) 0.1752(4) 0.4083(3) 0.0443(15) Uani 1 1 d U
H1C H -0.0572 0.1878 0.4127 0.053 Uiso 1 1 calc R
C3C C 0.0467(4) 0.2284(4) 0.3800(2) 0.0368(13) Uani 1 1 d U
C4C C 0.1369(4) 0.2086(4) 0.3741(3) 0.0422(14) Uani 1 1 d U
H2C H 0.1696 0.2423 0.3552 0.051 Uiso 1 1 calc R
C5C C 0.1771(4) 0.1404(4) 0.3960(3) 0.0396(14) Uani 1 1 d U
H3C H 0.2384 0.1269 0.3924 0.048 Uiso 1 1 calc R
C1D C -0.1006(4) 0.4249(4) 0.3233(3) 0.0378(14) Uani 1 1 d U
C2D C -0.1896(4) 0.4353(4) 0.3322(3) 0.0432(15) Uani 1 1 d U
H1D H -0.2144 0.3987 0.3529 0.052 Uiso 1 1 calc R
C3D C -0.2426(4) 0.4985(4) 0.3109(3) 0.0419(15) Uani 1 1 d U
C4D C -0.2095(4) 0.5505(4) 0.2793(2) 0.0373(14) Uani 1 1 d U
H2D H -0.2467 0.5934 0.2643 0.045 Uiso 1 1 calc R
C5D C -0.1211(4) 0.5396(4) 0.2694(2) 0.0345(13) Uani 1 1 d U
C6D C -0.0665(4) 0.4772(4) 0.2918(2) 0.0374(14) Uani 1 1 d U
H3D H -0.0056 0.4704 0.2854 0.045 Uiso 1 1 calc R
C7D C -0.3897(3) 0.5668(4) 0.3023(3) 0.0415(15) Uani 1 1 d DU
H4D H -0.4087 0.5479 0.2568 0.050 Uiso 1 1 calc R
H5D H -0.3555 0.6325 0.3194 0.050 Uiso 1 1 calc R
C8D C -0.4769(4) 0.5606(4) 0.3249(3) 0.0498(16) Uani 1 1 d DU
H6D H -0.5086 0.4940 0.3085 0.060 Uiso 1 1 calc R
H7D H -0.4561 0.5789 0.3704 0.060 Uiso 1 1 calc R
C9D C -0.5479(3) 0.6233(4) 0.3056(3) 0.0378(14) Uani 1 1 d DU
H8D H -0.5694 0.6044 0.2600 0.045 Uiso 1 1 calc R
H9D H -0.5161 0.6898 0.3215 0.045 Uiso 1 1 calc R
C10D C -0.6350(3) 0.6176(4) 0.3291(3) 0.0416(14) Uani 1 1 d DU
H10D H -0.6667 0.5511 0.3132 0.050 Uiso 1 1 calc R
H11D H -0.6134 0.6364 0.3746 0.050 Uiso 1 1 calc R
C11D C -0.7072(3) 0.6806(4) 0.3100(3) 0.0451(15) Uani 1 1 d DU
H12D H -0.7292 0.6617 0.2644 0.054 Uiso 1 1 calc R
H13D H -0.6755 0.7472 0.3257 0.054 Uiso 1 1 calc R
C12D C -0.7937(4) 0.6749(5) 0.3339(3) 0.0571(18) Uani 1 1 d DU
H14D H -0.8249 0.6091 0.3189 0.086 Uiso 1 1 calc R
H15D H -0.8388 0.7149 0.3190 0.086 Uiso 1 1 calc R
H16D H -0.7729 0.6972 0.3790 0.086 Uiso 1 1 calc R
C1E C -0.0083(3) 0.6719(4) 0.1706(2) 0.0333(13) Uani 1 1 d U
C2E C -0.0545(4) 0.7358(4) 0.1441(2) 0.0362(13) Uani 1 1 d U
H1E H -0.1150 0.7505 0.1484 0.043 Uiso 1 1 calc R
C3E C -0.0095(4) 0.7771(4) 0.1113(3) 0.0422(14) Uani 1 1 d U
C4E C 0.0786(4) 0.7565(4) 0.1044(2) 0.0401(14) Uani 1 1 d U
H2E H 0.1084 0.7862 0.0822 0.048 Uiso 1 1 calc R
C5E C 0.1233(4) 0.6919(4) 0.1301(2) 0.0340(13) Uani 1 1 d U
C6E C 0.0797(3) 0.6497(4) 0.1631(2) 0.0339(13) Uani 1 1 d U
H3E H 0.1100 0.6055 0.1807 0.041 Uiso 1 1 calc R
C7E C -0.1428(5) 0.8595(5) 0.0831(3) 0.076(2) Uani 1 1 d DU
H4E H -0.1450 0.8893 0.1259 0.091 Uiso 1 1 calc R
H5E H -0.1884 0.7999 0.0644 0.091 Uiso 1 1 calc R
C8E C -0.1689(7) 0.9268(6) 0.0456(4) 0.125(3) Uani 1 1 d DU
H6E H -0.2347 0.9400 0.0442 0.149 Uiso 1 1 calc R
H7E H -0.1256 0.9876 0.0668 0.149 Uiso 1 1 calc R
C9E C -0.1628(11) 0.8887(9) -0.0193(5) 0.194(6) Uani 1 1 d DU
H8E H -0.2157 0.8360 -0.0433 0.232 Uiso 1 1 calc R
H9E H -0.1020 0.8626 -0.0185 0.232 Uiso 1 1 calc R
C10E C -0.1684(14) 0.9657(12) -0.0528(6) 0.332(9) Uani 1 1 d DU
H10E H -0.1276 1.0249 -0.0237 0.399 Uiso 1 1 calc R
H11E H -0.1413 0.9436 -0.0878 0.399 Uiso 1 1 calc R
C11E C -0.2677(16) 0.9886(14) -0.0770(8) 0.373(11) Uani 1 1 d DU
H12E H -0.2699 1.0145 -0.1112 0.448 Uiso 1 1 calc R
H13E H -0.3146 0.9301 -0.0931 0.448 Uiso 1 1 calc R
C12E C -0.292(2) 1.058(2) -0.0271(10) 0.73(3) Uani 1 1 d DU
H14E H -0.3430 1.0283 -0.0162 1.089 Uiso 1 1 calc R
H15E H -0.3132 1.1115 -0.0406 1.089 Uiso 1 1 calc R
H16E H -0.2354 1.0811 0.0089 1.089 Uiso 1 1 calc R
C1F C 0.3738(4) 0.6143(4) 0.1028(2) 0.0379(14) Uani 1 1 d U
C2F C 0.4198(4) 0.6542(4) 0.0696(3) 0.0469(15) Uani 1 1 d U
H1F H 0.3930 0.7013 0.0536 0.056 Uiso 1 1 calc R
C3F C 0.5037(4) 0.6258(4) 0.0600(3) 0.0435(15) Uani 1 1 d U
H2F H 0.5328 0.6532 0.0364 0.052 Uiso 1 1 calc R
C4F C 0.5472(3) 0.5595(4) 0.0831(2) 0.0331(13) Uani 1 1 d U
C5F C 0.4993(4) 0.5186(4) 0.1151(3) 0.0445(15) Uani 1 1 d U
H3F H 0.5260 0.4710 0.1307 0.053 Uiso 1 1 calc R
C6F C 0.4153(4) 0.5446(4) 0.1248(3) 0.0464(15) Uani 1 1 d U
H4F H 0.3849 0.5150 0.1468 0.056 Uiso 1 1 calc R
C1G C 0.6387(3) 0.5314(4) 0.0733(2) 0.0318(13) Uani 1 1 d U
C2G C 0.6880(3) 0.5778(4) 0.0441(2) 0.0332(13) Uani 1 1 d U
H1G H 0.6636 0.6290 0.0319 0.040 Uiso 1 1 calc R
C3G C 0.7714(4) 0.5500(4) 0.0329(2) 0.0322(13) Uani 1 1 d U
C4G C 0.8087(4) 0.4761(4) 0.0509(2) 0.0359(13) Uani 1 1 d U
H2G H 0.8665 0.4575 0.0435 0.043 Uiso 1 1 calc R
C5G C 0.7613(4) 0.4294(4) 0.0798(2) 0.0352(13) Uani 1 1 d U
C6G C 0.6780(4) 0.4575(4) 0.0909(2) 0.0379(14) Uani 1 1 d U
H3G H 0.6464 0.4255 0.1112 0.045 Uiso 1 1 calc R
C7G C 0.8936(4) 0.5685(4) -0.0148(3) 0.0492(16) Uani 1 1 d DU
H4G H 0.8813 0.4994 -0.0368 0.059 Uiso 1 1 calc R
H5G H 0.9494 0.5818 0.0221 0.059 Uiso 1 1 calc R
C8G C 0.9127(5) 0.6219(5) -0.0562(3) 0.0650(18) Uani 1 1 d DU
H6G H 0.9254 0.6906 -0.0332 0.078 Uiso 1 1 calc R
H7G H 0.9710 0.6035 -0.0677 0.078 Uiso 1 1 calc R
C9G C 0.8323(5) 0.6041(5) -0.1138(3) 0.0686(19) Uani 1 1 d DU
H8G H 0.7773 0.6333 -0.1033 0.082 Uiso 1 1 calc R
H9G H 0.8117 0.5350 -0.1336 0.082 Uiso 1 1 calc R
C10G C 0.8633(7) 0.6462(6) -0.1592(4) 0.118(3) Uani 1 1 d DU
H10G H 0.8789 0.7158 -0.1398 0.141 Uiso 1 1 calc R
H11G H 0.9224 0.6216 -0.1656 0.141 Uiso 1 1 calc R
C11G C 0.7968(8) 0.6269(7) -0.2159(4) 0.152(5) Uani 1 1 d DU
H12G H 0.7396 0.6557 -0.2094 0.182 Uiso 1 1 calc R
H13G H 0.7773 0.5573 -0.2334 0.182 Uiso 1 1 calc R
C12G C 0.8271(6) 0.6605(6) -0.2636(4) 0.103(3) Uani 1 1 d DU
H14G H 0.8523 0.7283 -0.2459 0.154 Uiso 1 1 calc R
H15G H 0.7719 0.6503 -0.2998 0.154 Uiso 1 1 calc R
H16G H 0.8767 0.6248 -0.2760 0.154 Uiso 1 1 calc R
C1H C 0.8025(4) 0.3510(4) 0.1001(3) 0.0395(14) Uani 1 1 d U
C2H C 0.8533(4) 0.2918(4) 0.0662(3) 0.0579(18) Uani 1 1 d U
H1H H 0.8568 0.2985 0.0282 0.069 Uiso 1 1 calc R
C3H C 0.8991(4) 0.2231(5) 0.0869(3) 0.0637(19) Uani 1 1 d U
H2H H 0.9341 0.1841 0.0634 0.076 Uiso 1 1 calc R
C4H C 0.8937(4) 0.2117(4) 0.1422(3) 0.0488(16) Uani 1 1 d U
C5H C 0.8365(4) 0.2646(4) 0.1728(3) 0.0528(16) Uani 1 1 d U
H3H H 0.8275 0.2542 0.2088 0.063 Uiso 1 1 calc R
C6H C 0.7918(4) 0.3331(4) 0.1512(3) 0.0499(16) Uani 1 1 d U
H4H H 0.7526 0.3686 0.1729 0.060 Uiso 1 1 calc R
C1I C 1.0477(4) 0.0342(4) 0.2159(3) 0.0388(14) Uani 1 1 d U
C2I C 1.1365(4) 0.0205(4) 0.2073(3) 0.0407(14) Uani 1 1 d U
H1I H 1.1616 0.0535 0.1848 0.049 Uiso 1 1 calc R
C3I C 1.1890(4) -0.0414(4) 0.2315(2) 0.0360(13) Uani 1 1 d U
C4I C 1.1548(4) -0.0888(4) 0.2653(2) 0.0350(13) Uani 1 1 d U
H2I H 1.1916 -0.1298 0.2826 0.042 Uiso 1 1 calc R
C5I C 1.0648(4) -0.0754(4) 0.2740(2) 0.0338(13) Uani 1 1 d U
C6I C 1.0114(4) -0.0142(4) 0.2492(3) 0.0385(14) Uani 1 1 d U
H3I H 0.9505 -0.0054 0.2550 0.046 Uiso 1 1 calc R
C7I C 1.3335(3) -0.1119(4) 0.2409(3) 0.0408(14) Uani 1 1 d DU
H4I H 1.2989 -0.1772 0.2252 0.049 Uiso 1 1 calc R
H5I H 1.3534 -0.0908 0.2865 0.049 Uiso 1 1 calc R
C8I C 1.4199(4) -0.1082(4) 0.2171(3) 0.0526(17) Uani 1 1 d DU
H6I H 1.4527 -0.0420 0.2326 0.063 Uiso 1 1 calc R
H7I H 1.3983 -0.1277 0.1716 0.063 Uiso 1 1 calc R
C9I C 1.4908(4) -0.1726(4) 0.2372(3) 0.0457(15) Uani 1 1 d DU
H8I H 1.5132 -0.1529 0.2828 0.055 Uiso 1 1 calc R
H9I H 1.4584 -0.2389 0.2218 0.055 Uiso 1 1 calc R
C10I C 1.5763(4) -0.1677(4) 0.2124(3) 0.0480(16) Uani 1 1 d DU
H10I H 1.6087 -0.1014 0.2282 0.058 Uiso 1 1 calc R
H11I H 1.5534 -0.1863 0.1669 0.058 Uiso 1 1 calc R
C11I C 1.6483(4) -0.2321(4) 0.2308(3) 0.0483(16) Uani 1 1 d DU
H12I H 1.6704 -0.2141 0.2763 0.058 Uiso 1 1 calc R
H13I H 1.6160 -0.2985 0.2145 0.058 Uiso 1 1 calc R
C12I C 1.7340(4) -0.2264(4) 0.2070(3) 0.0590(18) Uani 1 1 d DU
H14I H 1.7132 -0.2484 0.1619 0.088 Uiso 1 1 calc R
H15I H 1.7790 -0.2666 0.2217 0.088 Uiso 1 1 calc R
H16I H 1.7655 -0.1606 0.2222 0.088 Uiso 1 1 calc R
C1K C 0.9427(3) -0.2041(4) 0.3702(2) 0.0333(13) Uani 1 1 d U
C2K C 0.9873(4) -0.2678(4) 0.3976(2) 0.0362(13) Uani 1 1 d U
H1K H 1.0474 -0.2837 0.3928 0.043 Uiso 1 1 calc R
C3K C 0.9444(4) -0.3074(4) 0.4315(2) 0.0339(13) Uani 1 1 d U
C4K C 0.8555(3) -0.2868(4) 0.4380(2) 0.0373(14) Uani 1 1 d U
H2K H 0.8254 -0.3157 0.4605 0.045 Uiso 1 1 calc R
C5K C 0.8110(3) -0.2228(4) 0.4108(2) 0.0333(13) Uani 1 1 d U
C6K C 0.8541(4) -0.1823(4) 0.3773(2) 0.0350(13) Uani 1 1 d U
H3K H 0.8233 -0.1392 0.3590 0.042 Uiso 1 1 calc R
C7K C 1.0807(4) -0.3857(4) 0.4590(3) 0.0476(16) Uani 1 1 d DU
H4K H 1.1242 -0.3250 0.4746 0.057 Uiso 1 1 calc R
H5K H 1.0803 -0.4184 0.4161 0.057 Uiso 1 1 calc R
C8K C 1.1137(4) -0.4459(5) 0.4981(3) 0.0564(17) Uani 1 1 d DU
H6K H 1.0738 -0.5089 0.4792 0.068 Uiso 1 1 calc R
H7K H 1.1043 -0.4167 0.5391 0.068 Uiso 1 1 calc R
C9K C 1.2184(4) -0.4590(5) 0.5066(3) 0.0603(18) Uani 1 1 d DU
H8K H 1.2579 -0.3958 0.5245 0.072 Uiso 1 1 calc R
H9K H 1.2371 -0.4938 0.5365 0.072 Uiso 1 1 calc R
C10K C 1.2403(4) -0.5118(5) 0.4479(3) 0.0656(19) Uani 1 1 d DU
H10K H 1.2257 -0.4748 0.4190 0.079 Uiso 1 1 calc R
H11K H 1.1978 -0.5733 0.4285 0.079 Uiso 1 1 calc R
C11K C 1.3431(4) -0.5304(5) 0.4569(4) 0.076(2) Uani 1 1 d DU
H12K H 1.3538 -0.5564 0.4160 0.091 Uiso 1 1 calc R
H13K H 1.3860 -0.4695 0.4790 0.091 Uiso 1 1 calc R
C12K C 1.3683(5) -0.5971(5) 0.4917(4) 0.084(2) Uani 1 1 d DU
H14K H 1.3590 -0.5714 0.5326 0.125 Uiso 1 1 calc R
H15K H 1.4352 -0.6061 0.4962 0.125 Uiso 1 1 calc R
H16K H 1.3273 -0.6582 0.4695 0.125 Uiso 1 1 calc R
C1L C -0.0021(4) 0.2988(4) 0.3591(3) 0.0416(15) Uani 1 1 d U
C2L C -0.0465(4) 0.3567(4) 0.3438(3) 0.0402(14) Uani 1 1 d U
C3L C -0.0839(4) 0.5899(4) 0.2344(3) 0.0382(14) Uani 1 1 d U
C4L C -0.0513(4) 0.6285(4) 0.2048(3) 0.0349(13) Uani 1 1 d U
C5L C 0.2128(4) 0.6677(4) 0.1216(2) 0.0391(14) Uani 1 1 d U
C6L C 0.2860(4) 0.6426(4) 0.1132(2) 0.0394(14) Uani 1 1 d U
C7L C 0.9470(4) 0.1481(4) 0.1674(3) 0.0514(17) Uani 1 1 d U
C8L C 0.9932(4) 0.0972(4) 0.1895(3) 0.0483(16) Uani 1 1 d U
C9L C 1.0245(4) -0.1237(4) 0.3082(2) 0.0336(13) Uani 1 1 d U
C10L C 0.9873(4) -0.1612(4) 0.3360(2) 0.0347(13) Uani 1 1 d U
C11L C 0.7204(4) -0.1976(4) 0.4186(2) 0.0356(13) Uani 1 1 d U
C12L C 0.6462(4) -0.1732(4) 0.4247(2) 0.0385(14) Uani 1 1 d U
O1D O -0.3295(2) 0.5030(3) 0.32349(19) 0.0524(11) Uani 1 1 d U
O1E O -0.0489(3) 0.8402(3) 0.08295(18) 0.0553(11) Uani 1 1 d U
O1G O 0.8106(3) 0.6004(3) 0.00304(18) 0.0470(10) Uani 1 1 d U
O1I O 1.2740(2) -0.0491(3) 0.21848(18) 0.0472(10) Uani 1 1 d U
O1K O 0.9848(2) -0.3679(3) 0.46098(17) 0.0456(10) Uani 1 1 d U
C1S C 0.7906(4) 0.0413(4) 0.3086(2) 0.128(3) Uani 1 1 d GU
H1S H 0.8454 0.0105 0.3165 0.153 Uiso 1 1 calc R
C2S C 0.7787(3) 0.0901(4) 0.2667(2) 0.188(5) Uani 1 1 d GU
H2S H 0.8252 0.0931 0.2457 0.226 Uiso 1 1 calc R
C3S C 0.6991(3) 0.1348(3) 0.2552(2) 0.254(7) Uani 1 1 d GU
H3S H 0.6909 0.1684 0.2263 0.305 Uiso 1 1 calc R
C4S C 0.6314(2) 0.1305(2) 0.28563(17) 0.234(6) Uani 1 1 d GU
H4S H 0.5766 0.1612 0.2777 0.281 Uiso 1 1 calc R
C5S C 0.6434(3) 0.0816(3) 0.32758(18) 0.197(5) Uani 1 1 d GU
H5S H 0.5968 0.0787 0.3486 0.236 Uiso 1 1 calc R
C6S C 0.7230(3) 0.0370(3) 0.3391(2) 0.153(4) Uani 1 1 d GU
H6S H 0.7312 0.0034 0.3680 0.184 Uiso 1 1 calc R
C1T C 0.5268(3) 0.2704(3) 0.40177(16) 0.079(2) Uani 1 1 d GU
H1T H 0.5753 0.2912 0.4401 0.094 Uiso 1 1 calc R
C2T C 0.5188(3) 0.3223(2) 0.36164(18) 0.108(3) Uani 1 1 d GU
H2T H 0.5617 0.3788 0.3724 0.130 Uiso 1 1 calc R
C3T C 0.4483(3) 0.2921(2) 0.30586(19) 0.146(4) Uani 1 1 d GU
H3T H 0.4428 0.3278 0.2783 0.175 Uiso 1 1 calc R
C4T C 0.3859(3) 0.2100(3) 0.29021(19) 0.122(3) Uani 1 1 d GU
H4T H 0.3374 0.1892 0.2518 0.146 Uiso 1 1 calc R
C5T C 0.3940(3) 0.1581(3) 0.33035(18) 0.087(2) Uani 1 1 d GU
H5T H 0.3510 0.1016 0.3196 0.104 Uiso 1 1 calc R
C6T C 0.4644(3) 0.1883(3) 0.38613(17) 0.088(2) Uani 1 1 d GU
H6T H 0.4700 0.1526 0.4137 0.106 Uiso 1 1 calc R
C1U C 0.3992(5) 0.2491(5) 0.0505(4) 0.592(17) Uani 1 1 d GU
H1U H 0.3384 0.2647 0.0333 0.711 Uiso 1 1 calc R
C2U C 0.4474(5) 0.1948(5) 0.0120(4) 0.605(16) Uani 1 1 d GU
H2U H 0.4194 0.1735 -0.0314 0.726 Uiso 1 1 calc R
C3U C 0.5368(5) 0.1720(5) 0.0373(3) 0.611(16) Uani 1 1 d GU
H3U H 0.5696 0.1351 0.0111 0.734 Uiso 1 1 calc R
C4U C 0.5780(4) 0.2034(4) 0.1012(3) 0.680(19) Uani 1 1 d GU
H4U H 0.6387 0.1878 0.1184 0.816 Uiso 1 1 calc R
C5U C 0.5298(4) 0.2576(3) 0.1397(3) 0.631(18) Uani 1 1 d GU
H5U H 0.5578 0.2790 0.1831 0.757 Uiso 1 1 calc R
C6U C 0.4404(4) 0.2805(4) 0.1144(3) 0.590(17) Uani 1 1 d GU
H6U H 0.4076 0.3174 0.1406 0.708 Uiso 1 1 calc R

loop_
_atom_site_aniso_label
_atom_site_aniso_U_11
_atom_site_aniso_U_22
_atom_site_aniso_U_33
_atom_site_aniso_U_23
_atom_site_aniso_U_13
_atom_site_aniso_U_12
C1A 0.026(3) 0.037(3) 0.037(3) 0.007(3) 0.010(3) 0.007(2)
C2A 0.031(3) 0.043(3) 0.050(4) 0.021(3) 0.016(3) 0.011(3)
N1A 0.032(3) 0.045(3) 0.055(3) 0.024(3) 0.016(2) 0.012(2)
C3A 0.026(3) 0.030(3) 0.034(3) 0.008(3) 0.009(2) 0.005(2)
C4A 0.026(3) 0.037(3) 0.038(3) 0.010(3) 0.013(3) 0.006(2)
C5A 0.031(3) 0.039(3) 0.038(4) 0.008(3) 0.017(3) 0.001(3)
C1B 0.024(3) 0.030(3) 0.041(3) 0.012(3) 0.008(2) 0.004(2)
C2B 0.040(3) 0.048(4) 0.075(4) 0.036(3) 0.034(3) 0.016(3)
C3B 0.046(4) 0.055(4) 0.082(5) 0.045(4) 0.040(3) 0.020(3)
C4B 0.032(3) 0.046(4) 0.069(4) 0.028(3) 0.027(3) 0.012(3)
C5B 0.019(3) 0.032(3) 0.040(3) 0.011(3) 0.010(2) 0.003(2)
N1B 0.028(2) 0.031(3) 0.038(3) 0.011(2) 0.009(2) 0.005(2)
C1C 0.027(3) 0.034(3) 0.035(3) 0.006(3) 0.008(3) 0.008(2)
N1C 0.029(3) 0.049(3) 0.053(3) 0.022(3) 0.017(2) 0.017(2)
C2C 0.035(3) 0.055(4) 0.054(4) 0.027(3) 0.018(3) 0.023(3)
C3C 0.028(3) 0.038(3) 0.047(4) 0.016(3) 0.012(3) 0.012(2)
C4C 0.034(3) 0.044(4) 0.056(4) 0.024(3) 0.016(3) 0.009(3)
C5C 0.024(3) 0.044(4) 0.060(4) 0.025(3) 0.016(3) 0.011(3)
C1D 0.031(3) 0.040(3) 0.048(4) 0.020(3) 0.013(3) 0.012(3)
C2D 0.038(3) 0.052(4) 0.056(4) 0.031(3) 0.022(3) 0.017(3)
C3D 0.028(3) 0.050(4) 0.060(4) 0.028(3) 0.021(3) 0.016(3)
C4D 0.037(3) 0.037(3) 0.047(4) 0.023(3) 0.015(3) 0.013(3)
C5D 0.029(3) 0.035(3) 0.043(4) 0.015(3) 0.011(3) 0.008(3)
C6D 0.023(3) 0.045(3) 0.047(4) 0.016(3) 0.012(3) 0.012(3)
C7D 0.032(3) 0.044(4) 0.062(4) 0.030(3) 0.019(3) 0.018(3)
C8D 0.033(3) 0.055(4) 0.078(5) 0.035(4) 0.025(3) 0.016(3)
C9D 0.030(3) 0.037(3) 0.048(4) 0.016(3) 0.011(3) 0.012(3)
C10D 0.027(3) 0.043(3) 0.059(4) 0.020(3) 0.016(3) 0.005(3)
C11D 0.030(3) 0.054(4) 0.056(4) 0.023(3) 0.013(3) 0.017(3)
C12D 0.038(4) 0.071(5) 0.072(5) 0.032(4) 0.020(3) 0.019(3)
C1E 0.025(3) 0.032(3) 0.039(3) 0.006(3) 0.011(2) 0.002(2)
C2E 0.025(3) 0.038(3) 0.044(4) 0.009(3) 0.012(3) 0.006(2)
C3E 0.044(3) 0.035(3) 0.044(4) 0.011(3) 0.009(3) 0.007(3)
C4E 0.048(3) 0.037(3) 0.039(4) 0.010(3) 0.022(3) 0.006(3)
C5E 0.031(3) 0.030(3) 0.037(3) 0.004(3) 0.012(3) 0.003(2)
C6E 0.029(3) 0.033(3) 0.039(4) 0.009(3) 0.012(3) 0.006(2)
C7E 0.072(5) 0.070(5) 0.082(5) 0.027(4) 0.009(4) 0.029(4)
C8E 0.171(9) 0.095(7) 0.105(6) 0.047(6) 0.007(7) 0.070(6)
C9E 0.300(15) 0.203(12) 0.120(8) 0.089(8) 0.066(10) 0.139(11)
C10E 0.58(2) 0.330(17) 0.149(11) 0.178(12) 0.063(14) 0.208(17)
C11E 0.63(3) 0.349(19) 0.36(2) 0.277(17) 0.26(2) 0.349(19)
C12E 0.64(5) 0.57(5) 0.69(5) -0.24(4) 0.21(4) 0.15(4)
C1F 0.030(3) 0.045(4) 0.034(3) 0.005(3) 0.010(3) 0.005(3)
C2F 0.043(3) 0.047(4) 0.067(4) 0.028(3) 0.028(3) 0.016(3)
C3F 0.039(3) 0.050(4) 0.065(4) 0.035(3) 0.034(3) 0.017(3)
C4F 0.031(3) 0.035(3) 0.031(3) 0.010(3) 0.007(2) 0.004(2)
C5F 0.037(3) 0.054(4) 0.052(4) 0.026(3) 0.017(3) 0.011(3)
C6F 0.038(3) 0.060(4) 0.052(4) 0.027(3) 0.021(3) 0.007(3)
C1G 0.028(3) 0.036(3) 0.031(3) 0.011(3) 0.009(2) 0.008(2)
C2G 0.028(3) 0.035(3) 0.039(3) 0.015(3) 0.009(3) 0.010(2)
C3G 0.030(3) 0.038(3) 0.034(3) 0.018(3) 0.011(2) 0.006(3)
C4G 0.027(3) 0.039(3) 0.043(4) 0.015(3) 0.011(3) 0.011(3)
C5G 0.030(3) 0.044(3) 0.037(3) 0.020(3) 0.010(3) 0.014(3)
C6G 0.034(3) 0.047(4) 0.042(4) 0.025(3) 0.014(3) 0.012(3)
C7G 0.033(3) 0.051(4) 0.073(4) 0.024(3) 0.026(3) 0.009(3)
C8G 0.075(5) 0.061(4) 0.080(5) 0.031(4) 0.046(4) 0.014(4)
C9G 0.095(5) 0.059(4) 0.068(5) 0.033(4) 0.036(4) 0.003(4)
C10G 0.178(9) 0.096(6) 0.082(6) 0.048(6) 0.027(6) -0.016(6)
C11G 0.245(12) 0.114(7) 0.066(6) 0.049(6) -0.007(6) -0.071(8)
C12G 0.132(7) 0.108(7) 0.087(6) 0.057(5) 0.035(5) 0.013(6)
C1H 0.035(3) 0.043(3) 0.050(4) 0.024(3) 0.017(3) 0.012(3)
C2H 0.060(4) 0.064(4) 0.078(5) 0.046(4) 0.038(4) 0.028(3)
C3H 0.064(4) 0.069(5) 0.091(5) 0.052(4) 0.044(4) 0.038(4)
C4H 0.047(4) 0.046(4) 0.064(4) 0.032(3) 0.016(3) 0.011(3)
C5H 0.065(4) 0.048(4) 0.056(4) 0.029(3) 0.020(3) 0.018(3)
C6H 0.058(4) 0.051(4) 0.058(4) 0.028(3) 0.030(3) 0.024(3)
C1I 0.033(3) 0.037(3) 0.051(4) 0.021(3) 0.011(3) 0.008(3)
C2I 0.033(3) 0.045(4) 0.055(4) 0.029(3) 0.015(3) 0.008(3)
C3I 0.027(3) 0.038(3) 0.046(4) 0.016(3) 0.012(3) 0.007(2)
C4I 0.032(3) 0.035(3) 0.041(4) 0.015(3) 0.012(3) 0.007(3)
C5I 0.032(3) 0.033(3) 0.038(3) 0.013(3) 0.011(3) 0.003(3)
C6I 0.030(3) 0.038(3) 0.056(4) 0.023(3) 0.016(3) 0.010(3)
C7I 0.031(3) 0.043(4) 0.051(4) 0.016(3) 0.015(3) 0.009(3)
C8I 0.041(3) 0.055(4) 0.077(5) 0.031(4) 0.029(3) 0.016(3)
C9I 0.033(3) 0.051(4) 0.052(4) 0.012(3) 0.014(3) 0.010(3)
C10I 0.036(3) 0.048(4) 0.064(4) 0.016(3) 0.020(3) 0.012(3)
C11I 0.038(3) 0.052(4) 0.057(4) 0.015(3) 0.017(3) 0.014(3)
C12I 0.041(4) 0.064(4) 0.082(5) 0.026(4) 0.028(3) 0.023(3)
C1K 0.027(3) 0.034(3) 0.042(4) 0.015(3) 0.013(3) 0.011(3)
C2K 0.026(3) 0.040(3) 0.042(4) 0.013(3) 0.009(3) 0.007(3)
C3K 0.031(3) 0.032(3) 0.042(4) 0.017(3) 0.012(3) 0.009(2)
C4K 0.027(3) 0.042(3) 0.049(4) 0.021(3) 0.016(3) 0.005(3)
C5K 0.023(3) 0.039(3) 0.038(3) 0.011(3) 0.008(2) 0.006(2)
C6K 0.032(3) 0.037(3) 0.041(4) 0.016(3) 0.012(3) 0.011(3)
C7K 0.039(3) 0.050(4) 0.068(4) 0.029(3) 0.025(3) 0.019(3)
C8K 0.047(4) 0.072(5) 0.068(5) 0.038(4) 0.025(3) 0.024(3)
C9K 0.042(4) 0.069(5) 0.076(5) 0.031(4) 0.015(3) 0.021(3)
C10K 0.052(4) 0.072(5) 0.085(5) 0.034(4) 0.027(4) 0.030(4)
C11K 0.055(4) 0.078(5) 0.111(6) 0.045(5) 0.030(4) 0.029(4)
C12K 0.059(5) 0.086(6) 0.112(6) 0.043(5) 0.020(4) 0.033(4)
C1L 0.032(3) 0.046(4) 0.050(4) 0.018(3) 0.012(3) 0.012(3)
C2L 0.029(3) 0.048(4) 0.047(4) 0.020(3) 0.012(3) 0.012(3)
C3L 0.026(3) 0.038(3) 0.051(4) 0.015(3) 0.011(3) 0.011(3)
C4L 0.027(3) 0.035(3) 0.044(4) 0.011(3) 0.014(3) 0.007(3)
C5L 0.041(3) 0.036(3) 0.041(4) 0.007(3) 0.018(3) 0.004(3)
C6L 0.034(3) 0.045(4) 0.036(4) 0.008(3) 0.011(3) 0.002(3)
C7L 0.036(4) 0.049(4) 0.079(5) 0.036(4) 0.014(3) 0.008(3)
C8L 0.039(3) 0.052(4) 0.064(4) 0.033(3) 0.015(3) 0.010(3)
C9L 0.026(3) 0.034(3) 0.043(4) 0.014(3) 0.011(3) 0.009(3)
C10L 0.029(3) 0.037(3) 0.043(4) 0.017(3) 0.012(3) 0.009(3)
C11L 0.026(3) 0.037(3) 0.044(4) 0.013(3) 0.010(3) 0.005(3)
C12L 0.027(3) 0.044(4) 0.044(4) 0.013(3) 0.009(3) 0.004(3)
O1D 0.037(2) 0.063(3) 0.087(3) 0.049(2) 0.033(2) 0.027(2)
O1E 0.064(3) 0.055(3) 0.061(3) 0.033(2) 0.021(2) 0.027(2)
O1G 0.039(2) 0.048(2) 0.067(3) 0.026(2) 0.026(2) 0.0147(19)
O1I 0.033(2) 0.052(2) 0.073(3) 0.033(2) 0.025(2) 0.0135(19)
O1K 0.039(2) 0.053(2) 0.063(3) 0.035(2) 0.024(2) 0.0199(19)
C1S 0.069(6) 0.123(8) 0.209(11) 0.058(7) 0.066(6) 0.012(5)
C2S 0.120(8) 0.140(8) 0.422(16) 0.195(10) 0.146(10) 0.068(6)
C3S 0.141(10) 0.248(12) 0.55(2) 0.292(13) 0.187(11) 0.115(9)
C4S 0.195(11) 0.149(9) 0.52(2) 0.217(11) 0.232(11) 0.096(8)
C5S 0.168(10) 0.139(9) 0.360(16) 0.115(10) 0.149(11) 0.091(8)
C6S 0.105(8) 0.167(10) 0.210(11) 0.052(8) 0.088(7) 0.039(7)
C1T 0.078(5) 0.057(5) 0.094(6) 0.025(4) 0.014(4) 0.004(4)
C2T 0.110(7) 0.067(5) 0.130(7) 0.051(5) -0.011(5) -0.011(5)
C3T 0.170(10) 0.084(7) 0.152(8) 0.068(7) -0.037(7) -0.003(6)
C4T 0.089(6) 0.093(7) 0.144(8) 0.042(6) -0.034(6) 0.003(5)
C5T 0.072(5) 0.063(5) 0.115(7) 0.009(4) 0.033(4) 0.001(4)
C6T 0.106(6) 0.066(5) 0.093(6) 0.022(5) 0.037(4) -0.009(4)
C1U 0.228(16) 0.56(2) 1.17(4) 0.74(3) 0.00(2) -0.065(15)
C2U 0.26(2) 0.65(3) 1.17(4) 0.82(3) 0.07(2) -0.062(18)
C3U 0.228(19) 0.56(2) 1.22(4) 0.72(3) 0.03(2) -0.083(17)
C4U 0.210(18) 0.63(3) 1.24(5) 0.58(3) -0.04(2) -0.015(19)
C5U 0.140(16) 0.57(3) 1.22(4) 0.60(3) -0.06(2) -0.054(18)
C6U 0.173(15) 0.47(2) 1.19(4) 0.62(3) -0.08(2) -0.066(16)

loop_
_atom_type_symbol
_atom_type_description
_atom_type_scat_dispersion_real
_atom_type_scat_dispersion_imag
_atom_type_scat_source
C C 0.0033 0.0016 'International Tables Vol C Tables 4.2.6.8 and 6.1.1.4'
H H 0.0000 0.0000 'International Tables Vol C Tables 4.2.6.8 and 6.1.1.4'
N N 0.0061 0.0033 'International Tables Vol C Tables 4.2.6.8 and 6.1.1.4'
O O 0.0106 0.0060 'International Tables Vol C Tables 4.2.6.8 and 6.1.1.4'

loop_
_geom_angle_atom_site_label_1
_geom_angle_atom_site_label_2
_geom_angle_atom_site_label_3
_geom_angle
C2A C1A C5A 116.2(5)
C2A C1A C12L 120.7(5)
C5A C1A C12L 123.0(5)
N1A C2A C1A 124.7(5)
C2A N1A C3A 118.0(5)
N1A C3A C4A 121.2(4)
N1A C3A C1B 117.1(5)
C4A C3A C1B 121.6(4)
C5A C4A C3A 119.9(5)
C4A C5A C1A 119.9(5)
N1B C1B C2B 122.4(5)
N1B C1B C3A 116.6(5)
C2B C1B C3A 121.0(5)
C3B C2B C1B 118.0(5)
C4B C3B C2B 119.9(5)
C3B C4B C5B 119.1(5)
N1B C5B C4B 122.9(5)
N1B C5B C1C 116.9(5)
C4B C5B C1C 120.2(4)
C5B N1B C1B 117.7(4)
N1C C1C C5C 121.6(5)
N1C C1C C5B 116.1(5)
C5C C1C C5B 122.4(4)
C2C N1C C1C 117.3(5)
N1C C2C C3C 125.0(5)
C2C C3C C4C 116.4(5)
C2C C3C C1L 119.5(5)
C4C C3C C1L 124.0(5)
C5C C4C C3C 119.2(5)
C4C C5C C1C 120.6(5)
C6D C1D C2D 119.1(5)
C6D C1D C2L 120.4(5)
C2D C1D C2L 120.4(5)
C3D C2D C1D 120.3(5)
C4D C3D C2D 120.9(5)
C4D C3D O1D 124.5(5)
C2D C3D O1D 114.5(5)
C3D C4D C5D 119.2(5)
C4D C5D C6D 120.1(5)
C4D C5D C3L 121.7(5)
C6D C5D C3L 118.2(5)
C1D C6D C5D 120.3(5)
O1D C7D C8D 106.6(4)
C9D C8D C7D 112.9(4)
C8D C9D C10D 112.7(4)
C11D C10D C9D 113.2(4)
C10D C11D C12D 112.9(5)
C6E C1E C2E 120.4(5)
C6E C1E C4L 119.3(5)
C2E C1E C4L 120.3(5)
C3E C2E C1E 118.3(5)
O1E C3E C4E 115.2(5)
O1E C3E C2E 123.1(5)
C4E C3E C2E 121.7(5)
C3E C4E C5E 119.6(5)
C6E C5E C4E 119.7(5)
C6E C5E C5L 120.1(5)
C4E C5E C5L 120.2(5)
C5E C6E C1E 120.2(5)
O1E C7E C8E 107.3(6)
C9E C8E C7E 113.7(7)
C8E C9E C10E 113.2(10)
C11E C10E C9E 115.3(14)
C12E C11E C10E 109.2(18)
C2F C1F C6F 117.6(5)
C2F C1F C6L 121.3(5)
C6F C1F C6L 121.0(5)
C3F C2F C1F 120.4(5)
C2F C3F C4F 122.7(5)
C3F C4F C5F 116.3(5)
C3F C4F C1G 121.8(5)
C5F C4F C1G 121.9(5)
C6F C5F C4F 122.2(5)
C5F C6F C1F 120.7(5)
C6G C1G C2G 117.4(5)
C6G C1G C4F 122.0(5)
C2G C1G C4F 120.5(4)
C3G C2G C1G 120.9(5)
O1G C3G C2G 114.5(4)
O1G C3G C4G 125.1(5)
C2G C3G C4G 120.4(5)
C5G C4G C3G 119.8(5)
C6G C5G C4G 119.7(5)
C6G C5G C1H 120.7(5)
C4G C5G C1H 119.6(5)
C5G C6G C1G 121.9(5)
O1G C7G C8G 107.0(5)
C9G C8G C7G 113.6(5)
C8G C9G C10G 110.7(6)
C11G C10G C9G 115.3(8)
C10G C11G C12G 117.1(8)
C6H C1H C2H 117.3(5)
C6H C1H C5G 122.4(5)
C2H C1H C5G 120.4(5)
C3H C2H C1H 121.4(6)
C2H C3H C4H 119.9(6)
C5H C4H C3H 118.4(5)
C5H C4H C7L 120.5(6)
C3H C4H C7L 121.1(6)
C4H C5H C6H 120.3(6)
C1H C6H C5H 122.3(5)
C2I C1I C6I 119.5(5)
C2I C1I C8L 119.7(5)
C6I C1I C8L 120.8(5)
C1I C2I C3I 120.4(5)
O1I C3I C4I 125.3(5)
O1I C3I C2I 113.9(5)
C4I C3I C2I 120.8(5)
C3I C4I C5I 119.0(5)
C6I C5I C4I 120.3(5)
C6I C5I C9L 118.0(5)
C4I C5I C9L 121.7(5)
C1I C6I C5I 120.0(5)
O1I C7I C8I 106.1(4)
C7I C8I C9I 112.3(5)
C10I C9I C8I 111.0(4)
C9I C10I C11I 112.6(5)
C12I C11I C10I 112.9(5)
C6K C1K C2K 119.1(5)
C6K C1K C10L 120.3(5)
C2K C1K C10L 120.6(5)
C3K C2K C1K 120.1(5)
O1K C3K C2K 123.5(4)
O1K C3K C4K 115.6(5)
C2K C3K C4K 120.9(5)
C3K C4K C5K 119.0(5)
C6K C5K C4K 120.3(5)
C6K C5K C11L 119.5(5)
C4K C5K C11L 120.2(5)
C5K C6K C1K 120.6(5)
O1K C7K C8K 108.3(4)
C7K C8K C9K 113.2(5)
C10K C9K C8K 114.2(5)
C9K C10K C11K 114.2(6)
C12K C11K C10K 113.2(6)
C2L C1L C3C 176.0(6)
C1L C2L C1D 178.2(6)
C4L C3L C5D 177.4(6)
C3L C4L C1E 177.0(5)
C6L C5L C5E 176.6(6)
C5L C6L C1F 178.8(6)
C8L C7L C4H 178.2(7)
C7L C8L C1I 178.9(6)
C10L C9L C5I 176.6(5)
C9L C10L C1K 178.7(6)
C12L C11L C5K 177.2(6)
C11L C12L C1A 179.1(6)
C3D O1D C7D 118.0(4)
C3E O1E C7E 119.2(5)
C3G O1G C7G 116.7(4)
C3I O1I C7I 118.4(4)
C3K O1K C7K 117.2(4)
C2S C1S C6S 120.0
C1S C2S C3S 120.0
C2S C3S C4S 120.0
C5S C4S C3S 120.0
C4S C5S C6S 120.0
C5S C6S C1S 120.0
C6T C1T C2T 120.0
C3T C2T C1T 120.0
C2T C3T C4T 120.0
C3T C4T C5T 120.0
C6T C5T C4T 120.0
C5T C6T C1T 120.0
C2U C1U C6U 120.0
C3U C2U C1U 120.0
C2U C3U C4U 120.0
C5U C4U C3U 120.0
C6U C5U C4U 120.0
C5U C6U C1U 120.0

loop_
_geom_bond_atom_site_label_1
_geom_bond_atom_site_label_2
_geom_bond_distance
C1A C2A 1.387(7)
C1A C5A 1.391(7)
C1A C12L 1.436(7)
C2A N1A 1.334(6)
N1A C3A 1.342(6)
C3A C4A 1.385(7)
C3A C1B 1.480(7)
C4A C5A 1.371(7)
C1B N1B 1.348(6)
C1B C2B 1.385(7)
C2B C3B 1.382(7)
C3B C4B 1.360(7)
C4B C5B 1.365(7)
C5B N1B 1.345(6)
C5B C1C 1.494(7)
C1C N1C 1.356(6)
C1C C5C 1.385(7)
N1C C2C 1.335(6)
C2C C3C 1.397(7)
C3C C4C 1.403(7)
C3C C1L 1.436(7)
C4C C5C 1.367(7)
C1D C6D 1.384(7)
C1D C2D 1.384(7)
C1D C2L 1.441(7)
C2D C3D 1.378(7)
C3D C4D 1.377(7)
C3D O1D 1.382(6)
C4D C5D 1.385(7)
C5D C6D 1.393(7)
C5D C3L 1.452(8)
C7D O1D 1.442(5)
C7D C8D 1.517(6)
C8D C9D 1.510(6)
C9D C10D 1.528(6)
C10D C11D 1.523(6)
C11D C12D 1.526(7)
C1E C6E 1.392(7)
C1E C2E 1.402(7)
C1E C4L 1.417(7)
C2E C3E 1.386(7)
C3E O1E 1.379(6)
C3E C4E 1.384(7)
C4E C5E 1.392(7)
C5E C6E 1.389(7)
C5E C5L 1.427(7)
C7E O1E 1.423(7)
C7E C8E 1.530(8)
C8E C9E 1.503(10)
C9E C10E 1.573(12)
C10E C11E 1.516(16)
C11E C12E 1.461(16)
C1F C2F 1.392(7)
C1F C6F 1.395(7)
C1F C6L 1.435(7)
C2F C3F 1.375(7)
C3F C4F 1.376(7)
C4F C5F 1.395(7)
C4F C1G 1.482(7)
C5F C6F 1.367(7)
C1G C6G 1.392(7)
C1G C2G 1.404(7)
C2G C3G 1.376(7)
C3G O1G 1.370(6)
C3G C4G 1.386(7)
C4G C5G 1.383(7)
C5G C6G 1.378(7)
C5G C1H 1.490(7)
C7G O1G 1.448(6)
C7G C8G 1.504(7)
C8G C9G 1.497(8)
C9G C10G 1.543(8)
C10G C11G 1.379(9)
C11G C12G 1.519(9)
C1H C6H 1.361(7)
C1H C2H 1.394(7)
C2H C3H 1.393(7)
C3H C4H 1.394(8)
C4H C5H 1.379(8)
C4H C7L 1.428(8)
C5H C6H 1.394(7)
C1I C2I 1.386(7)
C1I C6I 1.393(7)
C1I C8L 1.442(7)
C2I C3I 1.390(7)
C3I O1I 1.362(6)
C3I C4I 1.380(7)
C4I C5I 1.403(7)
C5I C6I 1.395(7)
C5I C9L 1.442(7)
C7I O1I 1.436(6)
C7I C8I 1.520(7)
C8I C9I 1.534(7)
C9I C10I 1.524(7)
C10I C11I 1.532(6)
C11I C12I 1.515(7)
C1K C6K 1.396(7)
C1K C2K 1.400(7)
C1K C10L 1.427(7)
C2K C3K 1.378(7)
C3K O1K 1.367(6)
C3K C4K 1.392(7)
C4K C5K 1.401(7)
C5K C6K 1.379(7)
C5K C11L 1.442(7)
C7K O1K 1.455(6)
C7K C8K 1.484(7)
C8K C9K 1.527(7)
C9K C10K 1.509(8)
C10K C11K 1.518(7)
C11K C12K 1.474(8)
C1L C2L 1.194(7)
C3L C4L 1.199(7)
C5L C6L 1.202(7)
C7L C8L 1.190(7)
C9L C10L 1.189(7)
C11L C12L 1.197(7)
C1S C2S 1.3800(12)
C1S C6S 1.3800(12)
C2S C3S 1.3800(12)
C3S C4S 1.3800(12)
C4S C5S 1.3800(12)
C5S C6S 1.3800(12)
C1T C6T 1.3807(12)
C1T C2T 1.3807(12)
C2T C3T 1.3807(12)
C3T C4T 1.3807(12)
C4T C5T 1.3808(12)
C5T C6T 1.3807(12)
C1U C2U 1.3980(12)
C1U C6U 1.3980(12)
C2U C3U 1.3980(12)
C3U C4U 1.3980(12)
C4U C5U 1.3980(12)
C5U C6U 1.3980(12)

loop_
_cod_related_entry_id
_cod_related_entry_database
_cod_related_entry_code
1 ChemSpider 30660503
